data_4132706
loop_
_publ_author_name
'Lee, Eunji'
'Ju, Huiyeong'
'Park, In-Hyeok'
'Jung, Jong Hwa'
'Ikeda, Mari'
'Kuwahara, Shunsuke'
'Habata, Yoichi'
'Lee, Shim Sung'

_publ_section_title
;
 pseudo[1]Catenane-Type Pillar[5]thiacrown Whose Planar Chiral Inversion
 is Triggered by Metal Cation and Controlled by Anion.
;
_journal_issue 30
_journal_name_full 'Journal of the American Chemical Society'
_journal_page_first 9669
_journal_page_last 9677
_journal_paper_doi 10.1021/jacs.8b05751
_journal_volume 140
_journal_year 2018
_chemical_formula_moiety 'C53 H64 O12 S2'
_chemical_formula_sum 'C53 H64 O12 S2'
_chemical_formula_weight 957.16
_space_group_IT_number 19
_space_group_name_Hall 'P 2ac 2ab'
_space_group_name_H-M_alt 'P 21 21 21'
_symmetry_cell_setting orthorhombic
_symmetry_space_group_name_Hall 'P 2ac 2ab'
_symmetry_space_group_name_H-M 'P 21 21 21'
_atom_sites_solution_hydrogens geom
_atom_sites_solution_primary direct
_atom_sites_solution_secondary difmap
_audit_creation_method SHELXL-97
_cell_angle_alpha 90.00
_cell_angle_beta 90.00
_cell_angle_gamma 90.00
_cell_formula_units_Z 8
_cell_length_a 12.5633(2)
_cell_length_b 18.6928(3)
_cell_length_c 41.9876(7)
_cell_measurement_reflns_used 9980
_cell_measurement_temperature 173(2)
_cell_measurement_theta_max 21.30
_cell_measurement_theta_min 2.18
_cell_volume 9860.5(3)
_computing_cell_refinement 'Bruker SAINT'
_computing_data_collection 'Bruker APEX2'
_computing_data_reduction 'Bruker SAINT'
_computing_molecular_graphics 'Bruker SHELXTL'
_computing_publication_material 'Bruker SHELXTL'
_computing_structure_refinement 'SHELXL-97 (Sheldrick, 2008)'
_computing_structure_solution 'SHELXS-97 (Sheldrick, 2008)'
_diffrn_ambient_temperature 173(2)
_diffrn_measured_fraction_theta_full 1.000
_diffrn_measured_fraction_theta_max 1.000
_diffrn_measurement_device_type 'Bruker APEX-II CCD'
_diffrn_measurement_method '\f and \w scans'
_diffrn_radiation_monochromator graphite
_diffrn_radiation_source 'fine-focus sealed tube'
_diffrn_radiation_type MoK\a
_diffrn_radiation_wavelength 0.71073
_diffrn_reflns_av_R_equivalents 0.1785
_diffrn_reflns_av_sigmaI/netI 0.1355
_diffrn_reflns_limit_h_max 14
_diffrn_reflns_limit_h_min -15
_diffrn_reflns_limit_k_max 23
_diffrn_reflns_limit_k_min -22
_diffrn_reflns_limit_l_max 51
_diffrn_reflns_limit_l_min -51
_diffrn_reflns_number 165928
_diffrn_reflns_theta_full 26.00
_diffrn_reflns_theta_max 26.00
_diffrn_reflns_theta_min 0.97
_exptl_absorpt_coefficient_mu 0.171
_exptl_absorpt_correction_T_max 0.9932
_exptl_absorpt_correction_T_min 0.9634
_exptl_absorpt_correction_type multi-scan
_exptl_absorpt_process_details SADABS
_exptl_crystal_colour colourless
_exptl_crystal_density_diffrn 1.290
_exptl_crystal_density_method 'not measured'
_exptl_crystal_description Plate
_exptl_crystal_F_000 4080
_exptl_crystal_size_max 0.22
_exptl_crystal_size_mid 0.16
_exptl_crystal_size_min 0.04
_refine_diff_density_max 0.709
_refine_diff_density_min -0.361
_refine_diff_density_rms 0.067
_refine_ls_abs_structure_details 'Flack H D (1983), Acta Cryst. A39, 876-881'
_refine_ls_abs_structure_Flack -0.05(7)
_refine_ls_extinction_method none
_refine_ls_goodness_of_fit_ref 1.002
_refine_ls_hydrogen_treatment constr
_refine_ls_matrix_type full
_refine_ls_number_parameters 1207
_refine_ls_number_reflns 19384
_refine_ls_number_restraints 0
_refine_ls_restrained_S_all 1.002
_refine_ls_R_factor_all 0.1154
_refine_ls_R_factor_gt 0.0552
_refine_ls_shift/su_max 0.001
_refine_ls_shift/su_mean 0.000
_refine_ls_structure_factor_coef Fsqd
_refine_ls_weighting_details 'calc w=1/[\s^2^(Fo^2^)+(0.0410P)^2^+0.0000P] where P=(Fo^2^+2Fc^2^)/3'
_refine_ls_weighting_scheme calc
_refine_ls_wR_factor_gt 0.1135
_refine_ls_wR_factor_ref 0.1306
_reflns_number_gt 10119
_reflns_number_total 19384
_reflns_threshold_expression >2sigma(I)
_cod_data_source_file ja8b05751_si_002.cif
_cod_data_source_block in-pR-L
_cod_depositor_comments
;
The following automatic conversions were performed:

data item '_symmetry_cell_setting' value 'Orthorhombic' was changed
to 'orthorhombic' in accordance with the
/home/saulius/struct/COD-crude-data/automatic-downloads/DataCite-retrospective/ACS/depositions/lib/dictionaries/cif_core.dic
dictionary named 'cif_core.dic' version 2.4.2 last updated on
2011-04-26.

Automatic conversion script
Id: cif_fix_values 6909 2019-04-08 15:41:33Z antanas 
;
_cod_original_sg_symbol_H-M P2(1)2(1)2(1)
_cod_database_code 4132706

loop_
_symmetry_equiv_pos_as_xyz
'x, y, z'
'-x+1/2, -y, z+1/2'
'-x, y+1/2, -z+1/2'
'x+1/2, -y+1/2, -z'

loop_
_atom_site_label
_atom_site_type_symbol
_atom_site_fract_x
_atom_site_fract_y
_atom_site_fract_z
_atom_site_U_iso_or_equiv
_atom_site_adp_type
_atom_site_occupancy
_atom_site_symmetry_multiplicity
_atom_site_calc_flag
_atom_site_refinement_flags
O1 O 0.6293(2) 0.30522(15) 0.01015(7) 0.0396(8) Uani 1 1 d .
O2 O 0.5890(2) 0.49679(18) 0.08856(8) 0.0562(9) Uani 1 1 d .
O3 O 0.5854(2) 0.67916(18) 0.06450(7) 0.0530(9) Uani 1 1 d .
O4 O 0.7006(2) 0.59272(16) -0.01101(6) 0.0469(8) Uani 1 1 d .
O5 O 0.3339(2) 0.48634(17) 0.02948(7) 0.0497(9) Uani 1 1 d .
O6 O 0.3754(2) 0.21647(16) 0.08224(7) 0.0439(8) Uani 1 1 d .
O7 O 0.2851(2) 0.45716(15) 0.14422(7) 0.0443(8) Uani 1 1 d .
O8 O 0.6028(2) 0.27152(15) 0.18162(7) 0.0444(8) Uani 1 1 d .
O9 O 0.6436(2) 0.55455(15) 0.18414(7) 0.0433(8) Uani 1 1 d .
O10 O 0.9624(2) 0.37468(16) 0.14110(7) 0.0470(8) Uani 1 1 d .
O11 O 0.8981(2) 0.63354(14) 0.09579(6) 0.0356(7) Uani 1 1 d .
O12 O 0.9906(2) 0.39356(16) 0.02402(7) 0.0454(8) Uani 1 1 d .
O13 O 0.1066(2) 1.09622(14) 0.23694(6) 0.0355(7) Uani 1 1 d .
O14 O 0.0865(3) 0.89780(17) 0.14056(7) 0.0527(9) Uani 1 1 d .
O15 O -0.1364(2) 0.94557(17) 0.09211(7) 0.0539(9) Uani 1 1 d .
O16 O -0.2261(2) 1.07562(14) 0.15176(6) 0.0370(7) Uani 1 1 d .
O17 O 0.1495(2) 1.13079(16) 0.12080(7) 0.0441(8) Uani 1 1 d .
O18 O 0.4687(2) 1.05840(15) 0.20602(6) 0.0383(7) Uani 1 1 d .
O19 O 0.3857(3) 0.91736(18) 0.10002(7) 0.0581(9) Uani 1 1 d .
O20 O 0.4707(2) 0.78771(16) 0.21586(7) 0.0471(8) Uani 1 1 d .
O21 O 0.2055(2) 0.69061(16) 0.12356(7) 0.0487(8) Uani 1 1 d .
O22 O 0.0583(2) 0.73490(15) 0.24620(7) 0.0440(8) Uani 1 1 d .
O23 O -0.2118(2) 0.78568(15) 0.15029(6) 0.0393(7) Uani 1 1 d .
O24 O -0.1743(2) 0.93231(15) 0.26437(6) 0.0424(8) Uani 1 1 d .
S1 S 0.67450(10) 0.29042(7) 0.08879(3) 0.0519(4) Uani 1 1 d .
S2 S 0.56444(14) 0.78434(8) 0.00045(4) 0.0817(5) Uani 1 1 d .
S3 S 0.22374(9) 0.93978(6) 0.22638(3) 0.0425(3) Uani 1 1 d .
S4 S -0.28563(10) 1.06742(7) 0.05931(3) 0.0544(4) Uani 1 1 d .
C1 C 0.7144(4) 0.2629(2) 0.02268(10) 0.0450(12) Uani 1 1 d .
H1A H 0.7718 0.2605 0.0066 0.054 Uiso 1 1 calc R
H1B H 0.6880 0.2136 0.0261 0.054 Uiso 1 1 calc R
C2 C 0.7622(3) 0.2907(3) 0.05431(10) 0.0478(12) Uani 1 1 d .
H2A H 0.7871 0.3403 0.0508 0.057 Uiso 1 1 calc R
H2B H 0.8254 0.2613 0.0594 0.057 Uiso 1 1 calc R
C3 C 0.6014(3) 0.3726(2) 0.08619(10) 0.0445(12) Uani 1 1 d .
H3A H 0.5636 0.3735 0.0655 0.053 Uiso 1 1 calc R
H3B H 0.5467 0.3727 0.1032 0.053 Uiso 1 1 calc R
C4 C 0.6648(3) 0.4396(2) 0.08903(11) 0.0447(12) Uani 1 1 d .
H4A H 0.7057 0.4400 0.1092 0.054 Uiso 1 1 calc R
H4B H 0.7152 0.4441 0.0710 0.054 Uiso 1 1 calc R
C5 C 0.6332(3) 0.5628(2) 0.07996(10) 0.0450(12) Uani 1 1 d .
H5A H 0.6689 0.5591 0.0590 0.054 Uiso 1 1 calc R
H5B H 0.6862 0.5782 0.0960 0.054 Uiso 1 1 calc R
C6 C 0.5434(4) 0.6152(3) 0.07836(11) 0.0518(14) Uani 1 1 d .
H6A H 0.4848 0.5960 0.0651 0.062 Uiso 1 1 calc R
H6B H 0.5154 0.6251 0.1000 0.062 Uiso 1 1 calc R
C7 C 0.5080(4) 0.7342(3) 0.06179(13) 0.0693(17) Uani 1 1 d .
H7A H 0.4860 0.7505 0.0832 0.083 Uiso 1 1 calc R
H7B H 0.4444 0.7159 0.0505 0.083 Uiso 1 1 calc R
C8 C 0.5563(5) 0.7957(3) 0.04339(13) 0.0720(17) Uani 1 1 d .
H8A H 0.6291 0.8042 0.0516 0.086 Uiso 1 1 calc R
H8B H 0.5140 0.8392 0.0478 0.086 Uiso 1 1 calc R
C9 C 0.6624(4) 0.7152(2) -0.00417(12) 0.0564(14) Uani 1 1 d .
H9A H 0.7075 0.7264 -0.0228 0.068 Uiso 1 1 calc R
H9B H 0.7089 0.7146 0.0149 0.068 Uiso 1 1 calc R
C10 C 0.6147(4) 0.6423(2) -0.00854(11) 0.0493(13) Uani 1 1 d .
H10A H 0.5690 0.6300 0.0099 0.059 Uiso 1 1 calc R
H10B H 0.5708 0.6410 -0.0281 0.059 Uiso 1 1 calc R
C11 C 0.7682(4) 0.4757(2) -0.00632(9) 0.0340(11) Uani 1 1 d .
C12 C 0.6799(4) 0.5193(2) -0.00860(9) 0.0366(11) Uani 1 1 d .
C13 C 0.5782(4) 0.4909(2) -0.00756(9) 0.0362(11) Uani 1 1 d .
H13A H 0.5187 0.5218 -0.0101 0.043 Uiso 1 1 calc R
C14 C 0.5614(3) 0.4182(2) -0.00287(9) 0.0319(10) Uani 1 1 d .
C15 C 0.6507(4) 0.3760(2) 0.00204(9) 0.0352(11) Uani 1 1 d .
C16 C 0.7512(3) 0.4038(2) -0.00111(9) 0.0344(11) Uani 1 1 d .
H16A H 0.8107 0.3726 0.0003 0.041 Uiso 1 1 calc R
C17 C 0.4502(3) 0.3864(2) -0.00483(10) 0.0420(12) Uani 1 1 d .
H17A H 0.4040 0.4204 -0.0164 0.050 Uiso 1 1 calc R
H17B H 0.4539 0.3420 -0.0176 0.050 Uiso 1 1 calc R
C18 C 0.3980(3) 0.3689(3) 0.02660(10) 0.0360(11) Uani 1 1 d .
C19 C 0.3414(3) 0.4197(2) 0.04352(11) 0.0373(11) Uani 1 1 d .
C20 C 0.2985(3) 0.4029(2) 0.07316(11) 0.0373(11) Uani 1 1 d .
H20A H 0.2606 0.4383 0.0847 0.045 Uiso 1 1 calc R
C21 C 0.3108(3) 0.3348(2) 0.08602(10) 0.0308(10) Uani 1 1 d .
C22 C 0.3649(3) 0.2837(2) 0.06897(10) 0.0343(11) Uani 1 1 d .
C23 C 0.4070(3) 0.3004(2) 0.03882(10) 0.0349(11) Uani 1 1 d .
H23A H 0.4420 0.2644 0.0268 0.042 Uiso 1 1 calc R
C24 C 0.2666(4) 0.5375(3) 0.04509(13) 0.0613(15) Uani 1 1 d .
H24A H 0.2676 0.5826 0.0332 0.092 Uiso 1 1 calc R
H24B H 0.2926 0.5458 0.0668 0.092 Uiso 1 1 calc R
H24C H 0.1936 0.5191 0.0459 0.092 Uiso 1 1 calc R
C25 C 0.4438(4) 0.1665(2) 0.06749(11) 0.0472(13) Uani 1 1 d .
H25A H 0.4435 0.1218 0.0797 0.071 Uiso 1 1 calc R
H25B H 0.5163 0.1859 0.0668 0.071 Uiso 1 1 calc R
H25C H 0.4191 0.1573 0.0457 0.071 Uiso 1 1 calc R
C26 C 0.2725(3) 0.3192(2) 0.11998(10) 0.0361(11) Uani 1 1 d .
H26A H 0.2060 0.3459 0.1243 0.043 Uiso 1 1 calc R
H26B H 0.2574 0.2675 0.1223 0.043 Uiso 1 1 calc R
C27 C 0.3583(3) 0.3416(2) 0.14367(10) 0.0297(10) Uani 1 1 d .
C28 C 0.3658(3) 0.4117(2) 0.15368(10) 0.0337(11) Uani 1 1 d .
C29 C 0.4510(3) 0.4338(2) 0.17221(10) 0.0349(11) Uani 1 1 d .
H29A H 0.4548 0.4823 0.1789 0.042 Uiso 1 1 calc R
C30 C 0.5306(3) 0.3867(2) 0.18111(9) 0.0301(10) Uani 1 1 d .
C31 C 0.5220(3) 0.3152(2) 0.17150(10) 0.0328(11) Uani 1 1 d .
C32 C 0.4371(3) 0.2937(2) 0.15294(9) 0.0322(11) Uani 1 1 d .
H32A H 0.4324 0.2452 0.1464 0.039 Uiso 1 1 calc R
C33 C 0.2970(5) 0.5309(2) 0.15139(16) 0.093(2) Uani 1 1 d .
H33A H 0.2350 0.5573 0.1435 0.139 Uiso 1 1 calc R
H33B H 0.3615 0.5492 0.1411 0.139 Uiso 1 1 calc R
H33C H 0.3026 0.5371 0.1745 0.139 Uiso 1 1 calc R
C34 C 0.6042(4) 0.2009(2) 0.17065(12) 0.0538(14) Uani 1 1 d .
H34A H 0.6652 0.1757 0.1799 0.081 Uiso 1 1 calc R
H34B H 0.6102 0.2006 0.1474 0.081 Uiso 1 1 calc R
H34C H 0.5382 0.1768 0.1770 0.081 Uiso 1 1 calc R
C35 C 0.6250(3) 0.4121(2) 0.20068(10) 0.0361(11) Uani 1 1 d .
H35A H 0.6512 0.3719 0.2139 0.043 Uiso 1 1 calc R
H35B H 0.6011 0.4505 0.2153 0.043 Uiso 1 1 calc R
C36 C 0.7164(3) 0.4403(2) 0.18041(9) 0.0317(10) Uani 1 1 d .
C37 C 0.7257(3) 0.5116(2) 0.17317(10) 0.0306(10) Uani 1 1 d .
C38 C 0.8136(3) 0.5367(2) 0.15677(9) 0.0310(10) Uani 1 1 d .
H38A H 0.8193 0.5865 0.1524 0.037 Uiso 1 1 calc R
C39 C 0.8934(3) 0.4909(2) 0.14652(9) 0.0293(10) Uani 1 1 d .
C40 C 0.8821(3) 0.4189(2) 0.15241(10) 0.0341(11) Uani 1 1 d .
C41 C 0.7950(3) 0.3931(2) 0.16947(9) 0.0335(11) Uani 1 1 d .
H41A H 0.7889 0.3434 0.1737 0.040 Uiso 1 1 calc R
C42 C 0.6406(4) 0.6266(2) 0.17510(12) 0.0590(15) Uani 1 1 d .
H42A H 0.5792 0.6499 0.1851 0.089 Uiso 1 1 calc R
H42B H 0.6343 0.6300 0.1519 0.089 Uiso 1 1 calc R
H42C H 0.7062 0.6504 0.1820 0.089 Uiso 1 1 calc R
C43 C 0.9399(4) 0.3024(2) 0.13662(11) 0.0475(13) Uani 1 1 d .
H43A H 1.0034 0.2780 0.1285 0.071 Uiso 1 1 calc R
H43B H 0.8818 0.2974 0.1212 0.071 Uiso 1 1 calc R
H43C H 0.9187 0.2810 0.1570 0.071 Uiso 1 1 calc R
C44 C 0.9892(3) 0.5183(2) 0.12840(10) 0.0346(11) Uani 1 1 d .
H44A H 1.0517 0.4881 0.1334 0.041 Uiso 1 1 calc R
H44B H 1.0053 0.5677 0.1353 0.041 Uiso 1 1 calc R
C45 C 0.9697(3) 0.5177(2) 0.09235(10) 0.0309(11) Uani 1 1 d .
C46 C 0.9217(3) 0.5744(2) 0.07755(10) 0.0319(11) Uani 1 1 d .
C47 C 0.8977(3) 0.5708(2) 0.04502(10) 0.0316(10) Uani 1 1 d .
H47A H 0.8650 0.6105 0.0348 0.038 Uiso 1 1 calc R
C48 C 0.9214(3) 0.5098(2) 0.02748(10) 0.0340(11) Uani 1 1 d .
C49 C 0.9706(3) 0.4531(2) 0.04255(11) 0.0366(11) Uani 1 1 d .
C50 C 0.9951(3) 0.4569(2) 0.07484(10) 0.0327(11) Uani 1 1 d .
H50A H 1.0294 0.4177 0.0850 0.039 Uiso 1 1 calc R
C51 C 0.8653(3) 0.6976(2) 0.07985(10) 0.0418(12) Uani 1 1 d .
H51A H 0.8506 0.7350 0.0956 0.063 Uiso 1 1 calc R
H51B H 0.8008 0.6881 0.0674 0.063 Uiso 1 1 calc R
H51C H 0.9222 0.7137 0.0656 0.063 Uiso 1 1 calc R
C52 C 1.0488(4) 0.3348(3) 0.03810(12) 0.0618(16) Uani 1 1 d .
H52A H 1.0589 0.2971 0.0222 0.093 Uiso 1 1 calc R
H52B H 1.0087 0.3157 0.0562 0.093 Uiso 1 1 calc R
H52C H 1.1184 0.3518 0.0454 0.093 Uiso 1 1 calc R
C53 C 0.8817(3) 0.5043(2) -0.00664(10) 0.0377(11) Uani 1 1 d .
H53A H 0.9282 0.4716 -0.0190 0.045 Uiso 1 1 calc R
H53B H 0.8835 0.5520 -0.0169 0.045 Uiso 1 1 calc R
C54 C 0.1119(4) 1.0432(2) 0.26173(10) 0.0398(12) Uani 1 1 d .
H54A H 0.0507 1.0504 0.2762 0.048 Uiso 1 1 calc R
H54B H 0.1775 1.0516 0.2743 0.048 Uiso 1 1 calc R
C55 C 0.1117(3) 0.9662(2) 0.25083(10) 0.0351(11) Uani 1 1 d .
H55A H 0.0454 0.9574 0.2387 0.042 Uiso 1 1 calc R
H55B H 0.1098 0.9350 0.2699 0.042 Uiso 1 1 calc R
C56 C 0.1745(3) 0.9523(2) 0.18584(9) 0.0381(11) Uani 1 1 d .
H56A H 0.1306 0.9962 0.1851 0.046 Uiso 1 1 calc R
H56B H 0.2359 0.9592 0.1714 0.046 Uiso 1 1 calc R
C57 C 0.1107(4) 0.8916(2) 0.17438(11) 0.0494(13) Uani 1 1 d .
H57A H 0.1502 0.8465 0.1782 0.059 Uiso 1 1 calc R
H57B H 0.0434 0.8893 0.1866 0.059 Uiso 1 1 calc R
C58 C -0.0053(4) 0.9329(3) 0.13343(11) 0.0634(16) Uani 1 1 d .
H58A H 0.0047 0.9850 0.1365 0.076 Uiso 1 1 calc R
H58B H -0.0629 0.9167 0.1478 0.076 Uiso 1 1 calc R
C59 C -0.0354(4) 0.9178(3) 0.09913(11) 0.0518(14) Uani 1 1 d .
H59A H 0.0180 0.9396 0.0848 0.062 Uiso 1 1 calc R
H59B H -0.0353 0.8655 0.0954 0.062 Uiso 1 1 calc R
C60 C -0.1628(4) 0.9405(3) 0.05907(11) 0.0679(16) Uani 1 1 d .
H60A H -0.1632 0.8896 0.0525 0.081 Uiso 1 1 calc R
H60B H -0.1082 0.9656 0.0463 0.081 Uiso 1 1 calc R
C61 C -0.2686(4) 0.9725(3) 0.05276(11) 0.0602(15) Uani 1 1 d .
H61A H -0.3213 0.9471 0.0662 0.072 Uiso 1 1 calc R
H61B H -0.2872 0.9624 0.0303 0.072 Uiso 1 1 calc R
C62 C -0.3037(3) 1.0709(3) 0.10163(9) 0.0431(12) Uani 1 1 d .
H62A H -0.3633 1.1038 0.1065 0.052 Uiso 1 1 calc R
H62B H -0.3238 1.0227 0.1093 0.052 Uiso 1 1 calc R
C63 C -0.2061(3) 1.0955(2) 0.11941(9) 0.0358(11) Uani 1 1 d .
H63A H -0.1414 1.0714 0.1112 0.043 Uiso 1 1 calc R
H63B H -0.1968 1.1479 0.1175 0.043 Uiso 1 1 calc R
C64 C -0.1587(3) 1.0546(2) 0.20380(10) 0.0282(10) Uani 1 1 d .
C65 C -0.1438(3) 1.0869(2) 0.17325(10) 0.0322(11) Uani 1 1 d .
C66 C -0.0544(3) 1.1261(2) 0.16702(10) 0.0311(10) Uani 1 1 d .
H66A H -0.0488 1.1498 0.1471 0.037 Uiso 1 1 calc R
C67 C 0.0288(3) 1.1325(2) 0.18871(10) 0.0301(10) Uani 1 1 d .
C68 C 0.0180(3) 1.0954(2) 0.21764(10) 0.0293(11) Uani 1 1 d .
C69 C -0.0750(3) 1.0607(2) 0.22478(10) 0.0312(10) Uani 1 1 d .
H69A H -0.0822 1.0398 0.2453 0.037 Uiso 1 1 calc R
C70 C 0.1252(3) 1.1790(2) 0.18234(10) 0.0361(11) Uani 1 1 d .
H70A H 0.1077 1.2136 0.1653 0.043 Uiso 1 1 calc R
H70B H 0.1423 1.2065 0.2018 0.043 Uiso 1 1 calc R
C71 C 0.2216(3) 1.1365(2) 0.17254(10) 0.0320(10) Uani 1 1 d .
C72 C 0.2325(3) 1.1109(2) 0.14067(10) 0.0364(11) Uani 1 1 d .
C73 C 0.3180(3) 1.0694(2) 0.13236(10) 0.0345(11) Uani 1 1 d .
H73A H 0.3236 1.0523 0.1111 0.041 Uiso 1 1 calc R
C74 C 0.3975(3) 1.0516(2) 0.15451(10) 0.0336(11) Uani 1 1 d .
C75 C 0.3876(3) 1.0777(2) 0.18525(10) 0.0311(10) Uani 1 1 d .
C76 C 0.3026(3) 1.1199(2) 0.19381(10) 0.0346(11) Uani 1 1 d .
H76A H 0.2992 1.1382 0.2149 0.042 Uiso 1 1 calc R
C77 C 0.1542(4) 1.1047(3) 0.08877(11) 0.0629(15) Uani 1 1 d .
H77A H 0.0922 1.1219 0.0769 0.094 Uiso 1 1 calc R
H77B H 0.1542 1.0522 0.0890 0.094 Uiso 1 1 calc R
H77C H 0.2194 1.1219 0.0785 0.094 Uiso 1 1 calc R
C78 C 0.4611(4) 1.0830(3) 0.23847(10) 0.0552(14) Uani 1 1 d .
H78A H 0.5226 1.0658 0.2506 0.083 Uiso 1 1 calc R
H78B H 0.3955 1.0646 0.2481 0.083 Uiso 1 1 calc R
H78C H 0.4600 1.1354 0.2388 0.083 Uiso 1 1 calc R
C79 C 0.4854(3) 1.0008(2) 0.14521(10) 0.0407(12) Uani 1 1 d .
H79A H 0.5006 1.0065 0.1222 0.049 Uiso 1 1 calc R
H79B H 0.5508 1.0136 0.1571 0.049 Uiso 1 1 calc R
C80 C 0.4584(3) 0.9244(3) 0.15178(10) 0.0353(11) Uani 1 1 d .
C81 C 0.4058(3) 0.8837(3) 0.12914(11) 0.0438(13) Uani 1 1 d .
C82 C 0.3759(3) 0.8146(3) 0.13539(11) 0.0434(13) Uani 1 1 d .
H82A H 0.3396 0.7882 0.1194 0.052 Uiso 1 1 calc R
C83 C 0.3974(3) 0.7818(2) 0.16458(11) 0.0380(11) Uani 1 1 d .
C84 C 0.4513(3) 0.8229(3) 0.18732(11) 0.0366(11) Uani 1 1 d .
C85 C 0.4819(3) 0.8917(2) 0.18092(10) 0.0332(11) Uani 1 1 d .
H85A H 0.5201 0.9178 0.1966 0.040 Uiso 1 1 calc R
C86 C 0.2936(4) 0.8942(3) 0.08360(11) 0.0609(15) Uani 1 1 d .
H86A H 0.2870 0.9207 0.0635 0.091 Uiso 1 1 calc R
H86B H 0.2306 0.9030 0.0968 0.091 Uiso 1 1 calc R
H86C H 0.2994 0.8429 0.0791 0.091 Uiso 1 1 calc R
C87 C 0.5367(4) 0.8228(3) 0.23847(11) 0.0546(14) Uani 1 1 d .
H87A H 0.5440 0.7927 0.2575 0.082 Uiso 1 1 calc R
H87B H 0.5044 0.8687 0.2444 0.082 Uiso 1 1 calc R
H87C H 0.6070 0.8313 0.2291 0.082 Uiso 1 1 calc R
C88 C 0.3578(3) 0.7077(2) 0.17119(11) 0.0430(12) Uani 1 1 d .
H88A H 0.3729 0.6768 0.1526 0.052 Uiso 1 1 calc R
H88B H 0.3963 0.6879 0.1898 0.052 Uiso 1 1 calc R
C89 C 0.2416(3) 0.7069(2) 0.17779(11) 0.0348(11) Uani 1 1 d .
C90 C 0.1643(4) 0.7016(2) 0.15424(11) 0.0385(12) Uani 1 1 d .
C91 C 0.0575(4) 0.7046(2) 0.16080(10) 0.0335(11) Uani 1 1 d .
H91A H 0.0077 0.6996 0.1439 0.040 Uiso 1 1 calc R
C92 C 0.0202(3) 0.7149(2) 0.19218(10) 0.0337(11) Uani 1 1 d .
C93 C 0.0973(4) 0.7223(2) 0.21564(10) 0.0326(11) Uani 1 1 d .
C94 C 0.2055(4) 0.7175(2) 0.20902(11) 0.0379(11) Uani 1 1 d .
H94A H 0.2556 0.7215 0.2259 0.046 Uiso 1 1 calc R
C95 C 0.1383(4) 0.7064(3) 0.09746(11) 0.0612(15) Uani 1 1 d .
H95A H 0.1766 0.6974 0.0775 0.092 Uiso 1 1 calc R
H95B H 0.1170 0.7568 0.0984 0.092 Uiso 1 1 calc R
H95C H 0.0749 0.6760 0.0984 0.092 Uiso 1 1 calc R
C96 C 0.1350(4) 0.7517(3) 0.27061(11) 0.0588(15) Uani 1 1 d .
H96A H 0.0980 0.7593 0.2909 0.088 Uiso 1 1 calc R
H96B H 0.1736 0.7953 0.2647 0.088 Uiso 1 1 calc R
H96C H 0.1853 0.7120 0.2728 0.088 Uiso 1 1 calc R
C97 C -0.0971(3) 0.7166(2) 0.19956(10) 0.0368(11) Uani 1 1 d .
H97A H -0.1353 0.6909 0.1824 0.044 Uiso 1 1 calc R
H97B H -0.1092 0.6899 0.2196 0.044 Uiso 1 1 calc R
C98 C -0.1458(3) 0.7897(2) 0.20300(10) 0.0280(10) Uani 1 1 d .
C99 C -0.1988(3) 0.8241(2) 0.17857(10) 0.0295(10) Uani 1 1 d .
C100 C -0.2367(3) 0.8933(2) 0.18176(10) 0.0292(10) Uani 1 1 d .
H10C H -0.2721 0.9154 0.1643 0.035 Uiso 1 1 calc R
C101 C -0.2239(3) 0.9309(2) 0.21000(10) 0.0283(10) Uani 1 1 d .
C102 C -0.1787(3) 0.8946(2) 0.23556(9) 0.0292(10) Uani 1 1 d .
C103 C -0.1386(3) 0.8267(2) 0.23199(10) 0.0334(11) Uani 1 1 d .
H10D H -0.1051 0.8042 0.2496 0.040 Uiso 1 1 calc R
C104 C -0.2996(3) 0.8059(3) 0.13083(10) 0.0484(13) Uani 1 1 d .
H10E H -0.3013 0.7758 0.1117 0.073 Uiso 1 1 calc R
H10F H -0.2920 0.8562 0.1246 0.073 Uiso 1 1 calc R
H10G H -0.3660 0.7998 0.1428 0.073 Uiso 1 1 calc R
C105 C -0.1394(4) 0.8940(3) 0.29239(10) 0.0595(15) Uani 1 1 d .
H10H H -0.1401 0.9263 0.3108 0.089 Uiso 1 1 calc R
H10I H -0.0670 0.8761 0.2890 0.089 Uiso 1 1 calc R
H10J H -0.1874 0.8537 0.2964 0.089 Uiso 1 1 calc R
C106 C -0.2543(3) 1.0090(2) 0.21176(9) 0.0303(11) Uani 1 1 d .
H10K H -0.3126 1.0190 0.1965 0.036 Uiso 1 1 calc R
H10L H -0.2799 1.0206 0.2335 0.036 Uiso 1 1 calc R

loop_
_atom_site_aniso_label
_atom_site_aniso_U_11
_atom_site_aniso_U_22
_atom_site_aniso_U_33
_atom_site_aniso_U_23
_atom_site_aniso_U_13
_atom_site_aniso_U_12
O1 0.0435(19) 0.0355(19) 0.0399(19) -0.0032(15) -0.0048(15) -0.0008(15)
O2 0.046(2) 0.058(2) 0.064(2) 0.007(2) -0.0021(18) -0.0007(19)
O3 0.053(2) 0.058(2) 0.048(2) -0.0091(18) -0.0025(18) 0.0109(19)
O4 0.063(2) 0.044(2) 0.0335(19) 0.0015(16) 0.0088(17) -0.0068(18)
O5 0.050(2) 0.045(2) 0.055(2) 0.0139(18) -0.0026(17) 0.0062(17)
O6 0.053(2) 0.0366(19) 0.0424(19) 0.0035(16) 0.0011(16) 0.0053(16)
O7 0.0392(18) 0.033(2) 0.061(2) -0.0016(16) -0.0021(17) 0.0062(15)
O8 0.053(2) 0.0292(19) 0.051(2) -0.0059(16) -0.0114(17) 0.0078(16)
O9 0.050(2) 0.0321(19) 0.047(2) -0.0015(16) 0.0126(16) 0.0020(16)
O10 0.0380(19) 0.032(2) 0.071(2) -0.0082(17) -0.0014(17) 0.0062(15)
O11 0.0466(18) 0.0307(18) 0.0296(17) -0.0091(15) -0.0006(14) 0.0010(14)
O12 0.050(2) 0.043(2) 0.043(2) -0.0196(17) 0.0005(16) 0.0074(16)
O13 0.0412(18) 0.0338(17) 0.0314(18) 0.0014(14) -0.0124(15) -0.0033(14)
O14 0.051(2) 0.074(2) 0.033(2) -0.0005(17) 0.0017(17) 0.0085(19)
O15 0.056(2) 0.074(2) 0.032(2) 0.0079(18) -0.0002(16) 0.0051(19)
O16 0.0317(16) 0.0486(19) 0.0306(17) 0.0017(15) -0.0076(14) -0.0065(15)
O17 0.0410(19) 0.059(2) 0.0321(19) 0.0083(16) -0.0087(16) -0.0024(16)
O18 0.0332(17) 0.053(2) 0.0283(18) 0.0022(16) -0.0087(14) 0.0020(15)
O19 0.061(2) 0.083(3) 0.030(2) 0.0050(19) -0.0067(17) -0.0145(19)
O20 0.049(2) 0.048(2) 0.045(2) -0.0018(18) -0.0194(17) -0.0060(16)
O21 0.047(2) 0.060(2) 0.039(2) -0.0168(17) -0.0061(17) 0.0124(17)
O22 0.051(2) 0.051(2) 0.0303(19) 0.0052(16) -0.0101(17) -0.0113(16)
O23 0.0391(18) 0.0446(18) 0.0341(18) -0.0101(16) -0.0046(15) 0.0052(15)
O24 0.054(2) 0.0450(19) 0.0284(18) -0.0026(16) 0.0003(15) -0.0047(16)
S1 0.0562(8) 0.0623(9) 0.0373(8) 0.0060(7) -0.0042(6) -0.0096(7)
S2 0.1169(14) 0.0560(10) 0.0722(11) 0.0050(9) -0.0240(10) 0.0236(9)
S3 0.0394(7) 0.0410(7) 0.0470(8) 0.0030(6) -0.0046(6) 0.0020(6)
S4 0.0613(8) 0.0690(9) 0.0330(7) 0.0099(7) -0.0007(6) 0.0010(7)
C1 0.045(3) 0.048(3) 0.042(3) -0.002(2) 0.002(3) 0.006(3)
C2 0.047(3) 0.051(3) 0.045(3) 0.001(3) 0.002(2) 0.005(2)
C3 0.036(3) 0.065(3) 0.032(3) -0.004(3) -0.005(2) -0.010(2)
C4 0.038(3) 0.052(3) 0.044(3) 0.004(3) -0.008(2) -0.001(3)
C5 0.045(3) 0.054(3) 0.036(3) -0.004(3) 0.000(2) -0.004(3)
C6 0.047(3) 0.065(4) 0.044(3) -0.001(3) 0.000(3) 0.000(3)
C7 0.059(4) 0.077(4) 0.071(4) -0.009(4) 0.001(3) 0.028(3)
C8 0.081(4) 0.057(4) 0.079(4) -0.016(3) -0.005(3) 0.018(3)
C9 0.078(4) 0.044(3) 0.047(3) 0.008(3) -0.007(3) 0.000(3)
C10 0.067(4) 0.042(3) 0.038(3) 0.005(2) -0.012(3) 0.006(3)
C11 0.046(3) 0.045(3) 0.012(2) -0.008(2) 0.004(2) -0.001(3)
C12 0.059(3) 0.040(3) 0.010(2) -0.001(2) -0.001(2) -0.011(3)
C13 0.045(3) 0.047(3) 0.017(2) 0.005(2) -0.008(2) 0.004(2)
C14 0.038(3) 0.043(3) 0.015(2) 0.000(2) -0.004(2) -0.007(2)
C15 0.055(3) 0.036(3) 0.015(2) -0.006(2) 0.002(2) -0.004(3)
C16 0.044(3) 0.041(3) 0.019(2) -0.005(2) 0.001(2) -0.004(2)
C17 0.054(3) 0.047(3) 0.025(3) 0.006(2) -0.011(2) -0.008(2)
C18 0.031(3) 0.046(3) 0.031(3) 0.007(2) -0.010(2) -0.005(2)
C19 0.035(3) 0.031(3) 0.046(3) 0.009(3) -0.013(2) -0.004(2)
C20 0.034(3) 0.029(3) 0.049(3) 0.003(2) -0.006(2) -0.002(2)
C21 0.023(2) 0.035(3) 0.034(3) 0.000(2) -0.003(2) -0.006(2)
C22 0.035(3) 0.029(3) 0.039(3) 0.002(2) -0.011(2) -0.012(2)
C23 0.033(3) 0.043(3) 0.029(3) -0.004(2) -0.006(2) -0.004(2)
C24 0.053(3) 0.048(3) 0.083(4) 0.023(3) -0.005(3) 0.006(3)
C25 0.053(3) 0.030(3) 0.059(3) 0.003(2) -0.005(3) 0.005(2)
C26 0.029(2) 0.036(3) 0.043(3) 0.001(2) 0.000(2) -0.008(2)
C27 0.029(3) 0.028(3) 0.033(3) 0.004(2) 0.010(2) -0.003(2)
C28 0.033(3) 0.031(3) 0.037(3) 0.005(2) 0.005(2) 0.007(2)
C29 0.038(3) 0.024(3) 0.043(3) -0.005(2) 0.013(2) -0.003(2)
C30 0.034(3) 0.035(3) 0.021(2) 0.000(2) 0.009(2) -0.002(2)
C31 0.035(3) 0.031(3) 0.033(3) 0.007(2) 0.005(2) 0.006(2)
C32 0.036(3) 0.031(3) 0.030(3) -0.002(2) 0.008(2) -0.003(2)
C33 0.080(4) 0.025(3) 0.174(7) 0.000(4) -0.041(4) 0.010(3)
C34 0.057(3) 0.030(3) 0.074(4) 0.001(3) -0.005(3) 0.007(2)
C35 0.045(3) 0.037(3) 0.027(3) -0.001(2) 0.000(2) -0.001(2)
C36 0.031(2) 0.040(3) 0.023(2) -0.004(2) -0.013(2) -0.005(2)
C37 0.034(3) 0.031(3) 0.027(3) -0.007(2) -0.002(2) 0.000(2)
C38 0.037(3) 0.029(3) 0.027(3) -0.008(2) -0.008(2) -0.005(2)
C39 0.036(3) 0.027(3) 0.024(2) -0.001(2) -0.013(2) -0.003(2)
C40 0.034(3) 0.035(3) 0.033(3) -0.006(2) -0.013(2) 0.007(2)
C41 0.037(3) 0.031(3) 0.033(3) -0.002(2) -0.012(2) -0.001(2)
C42 0.051(3) 0.044(3) 0.082(4) 0.003(3) 0.007(3) 0.006(3)
C43 0.058(3) 0.034(3) 0.050(3) -0.002(2) 0.010(3) 0.004(3)
C44 0.031(3) 0.037(3) 0.036(3) -0.008(2) -0.005(2) -0.001(2)
C45 0.021(2) 0.039(3) 0.033(3) -0.003(2) -0.002(2) -0.004(2)
C46 0.024(2) 0.033(3) 0.039(3) -0.008(2) 0.005(2) -0.005(2)
C47 0.034(2) 0.030(3) 0.031(3) 0.001(2) -0.001(2) -0.010(2)
C48 0.029(3) 0.043(3) 0.030(3) -0.007(2) 0.007(2) -0.011(2)
C49 0.031(3) 0.032(3) 0.046(3) -0.011(3) 0.007(2) 0.000(2)
C50 0.033(3) 0.028(3) 0.037(3) -0.006(2) 0.004(2) -0.002(2)
C51 0.046(3) 0.031(3) 0.049(3) -0.006(2) -0.006(2) 0.009(2)
C52 0.047(3) 0.069(4) 0.069(4) -0.031(3) -0.011(3) 0.017(3)
C53 0.043(3) 0.047(3) 0.023(3) -0.006(2) 0.004(2) -0.008(2)
C54 0.048(3) 0.042(3) 0.030(3) 0.009(2) -0.014(2) 0.000(2)
C55 0.041(3) 0.030(3) 0.034(3) 0.010(2) 0.001(2) 0.001(2)
C56 0.046(3) 0.033(3) 0.036(3) 0.006(2) 0.004(2) -0.007(2)
C57 0.056(3) 0.042(3) 0.050(3) 0.007(3) -0.004(3) -0.004(3)
C58 0.072(4) 0.082(4) 0.036(3) 0.010(3) 0.014(3) 0.034(3)
C59 0.055(3) 0.055(3) 0.045(3) -0.018(3) -0.006(3) 0.005(3)
C60 0.083(4) 0.082(4) 0.038(3) -0.009(3) -0.006(3) 0.017(3)
C61 0.086(4) 0.068(4) 0.027(3) -0.006(3) -0.006(3) 0.016(3)
C62 0.033(3) 0.074(3) 0.022(2) -0.003(2) 0.000(2) -0.003(3)
C63 0.033(3) 0.044(3) 0.031(3) 0.003(2) 0.000(2) -0.007(2)
C64 0.028(2) 0.026(2) 0.030(3) -0.009(2) -0.002(2) 0.005(2)
C65 0.028(3) 0.030(3) 0.039(3) -0.005(2) -0.012(2) 0.008(2)
C66 0.040(3) 0.021(2) 0.033(3) 0.000(2) -0.007(2) 0.001(2)
C67 0.035(3) 0.023(2) 0.032(3) 0.002(2) -0.009(2) 0.001(2)
C68 0.026(2) 0.021(2) 0.042(3) -0.011(2) -0.013(2) 0.0027(19)
C69 0.042(3) 0.025(2) 0.026(2) -0.004(2) -0.005(2) 0.004(2)
C70 0.044(3) 0.023(2) 0.042(3) 0.004(2) -0.013(2) -0.005(2)
C71 0.027(2) 0.026(2) 0.043(3) 0.011(2) -0.006(2) -0.011(2)
C72 0.033(3) 0.042(3) 0.035(3) 0.014(2) -0.010(2) -0.013(2)
C73 0.030(3) 0.047(3) 0.026(2) 0.011(2) -0.001(2) -0.009(2)
C74 0.024(2) 0.043(3) 0.035(3) 0.005(2) 0.001(2) -0.011(2)
C75 0.025(2) 0.037(3) 0.032(3) 0.006(2) -0.006(2) -0.007(2)
C76 0.037(3) 0.036(3) 0.031(3) 0.004(2) -0.009(2) -0.007(2)
C77 0.059(3) 0.099(4) 0.030(3) 0.000(3) -0.014(3) -0.011(3)
C78 0.047(3) 0.086(4) 0.033(3) -0.001(3) -0.012(2) 0.008(3)
C79 0.029(3) 0.062(4) 0.031(3) 0.003(2) 0.002(2) -0.009(2)
C80 0.017(2) 0.055(3) 0.034(3) -0.007(3) 0.005(2) -0.001(2)
C81 0.030(3) 0.064(4) 0.038(3) -0.008(3) 0.001(2) -0.003(3)
C82 0.037(3) 0.056(4) 0.037(3) -0.017(3) -0.008(2) 0.002(3)
C83 0.021(2) 0.046(3) 0.046(3) -0.014(3) -0.001(2) 0.009(2)
C84 0.029(3) 0.044(3) 0.037(3) -0.005(3) 0.003(2) 0.012(2)
C85 0.029(3) 0.038(3) 0.032(3) -0.009(2) -0.001(2) 0.001(2)
C86 0.048(3) 0.097(4) 0.037(3) 0.002(3) -0.009(3) -0.011(3)
C87 0.064(4) 0.066(4) 0.034(3) 0.000(3) -0.003(3) -0.008(3)
C88 0.036(3) 0.038(3) 0.055(3) -0.017(2) -0.010(2) 0.009(2)
C89 0.037(3) 0.022(3) 0.045(3) -0.008(2) -0.013(2) 0.005(2)
C90 0.044(3) 0.025(3) 0.047(3) -0.013(2) -0.011(3) 0.009(2)
C91 0.045(3) 0.020(3) 0.035(3) -0.005(2) -0.016(2) 0.004(2)
C92 0.040(3) 0.020(2) 0.041(3) 0.002(2) -0.012(2) 0.006(2)
C93 0.046(3) 0.018(2) 0.033(3) 0.003(2) -0.007(2) -0.002(2)
C94 0.043(3) 0.026(3) 0.044(3) 0.002(2) -0.019(2) 0.001(2)
C95 0.061(4) 0.087(4) 0.036(3) 0.005(3) -0.004(3) -0.012(3)
C96 0.060(4) 0.075(4) 0.042(3) 0.003(3) -0.012(3) -0.031(3)
C97 0.044(3) 0.033(3) 0.034(3) 0.003(2) -0.005(2) -0.008(2)
C98 0.027(2) 0.028(3) 0.028(3) 0.002(2) -0.003(2) -0.006(2)
C99 0.028(2) 0.032(3) 0.028(3) -0.006(2) -0.001(2) -0.002(2)
C100 0.024(2) 0.038(3) 0.026(3) 0.002(2) 0.0008(19) 0.001(2)
C101 0.024(2) 0.029(3) 0.032(3) 0.001(2) 0.005(2) -0.007(2)
C102 0.034(3) 0.034(3) 0.019(2) -0.004(2) 0.000(2) -0.008(2)
C103 0.036(3) 0.038(3) 0.026(3) 0.010(2) 0.001(2) -0.002(2)
C104 0.039(3) 0.075(4) 0.031(3) -0.016(3) -0.014(2) 0.011(3)
C105 0.085(4) 0.074(4) 0.019(3) 0.004(3) -0.005(3) 0.001(3)
C106 0.029(2) 0.034(3) 0.028(3) -0.002(2) 0.0026(19) 0.004(2)

loop_
_atom_type_symbol
_atom_type_description
_atom_type_scat_dispersion_real
_atom_type_scat_dispersion_imag
_atom_type_scat_source
C C 0.0033 0.0016 'International Tables Vol C Tables 4.2.6.8 and 6.1.1.4'
H H 0.0000 0.0000 'International Tables Vol C Tables 4.2.6.8 and 6.1.1.4'
O O 0.0106 0.0060 'International Tables Vol C Tables 4.2.6.8 and 6.1.1.4'
S S 0.1246 0.1234 'International Tables Vol C Tables 4.2.6.8 and 6.1.1.4'

loop_
_geom_angle_atom_site_label_1
_geom_angle_atom_site_label_2
_geom_angle_atom_site_label_3
_geom_angle
C15 O1 C1 118.1(3)
C5 O2 C4 113.4(3)
C7 O3 C6 112.7(4)
C12 O4 C10 119.4(4)
C19 O5 C24 116.5(4)
C22 O6 C25 118.9(3)
C28 O7 C33 117.3(4)
C31 O8 C34 118.0(3)
C37 O9 C42 119.2(3)
C40 O10 C43 118.5(3)
C46 O11 C51 118.3(3)
C49 O12 C52 118.3(4)
C68 O13 C54 117.1(3)
C58 O14 C57 115.5(4)
C59 O15 C60 112.9(4)
C65 O16 C63 116.5(3)
C72 O17 C77 116.3(4)
C75 O18 C78 117.5(3)
C81 O19 C86 115.9(4)
C84 O20 C87 117.4(4)
C90 O21 C95 117.4(3)
C93 O22 C96 117.2(3)
C99 O23 C104 116.2(3)
C102 O24 C105 117.7(3)
C3 S1 C2 105.0(2)
C9 S2 C8 103.3(2)
C55 S3 C56 103.3(2)
C62 S4 C61 101.6(2)
O1 C1 C2 114.8(3)
C1 C2 S1 116.6(3)
C4 C3 S1 116.2(3)
O2 C4 C3 105.7(3)
O2 C5 C6 106.9(4)
O3 C6 C5 106.7(4)
O3 C7 C8 108.5(4)
C7 C8 S2 116.1(4)
C10 C9 S2 113.2(4)
O4 C10 C9 107.3(4)
C12 C11 C16 117.5(4)
C12 C11 C53 123.1(4)
C16 C11 C53 119.2(4)
C11 C12 C13 120.9(4)
C11 C12 O4 115.8(4)
C13 C12 O4 123.3(4)
C12 C13 C14 121.3(4)
C15 C14 C13 117.1(4)
C15 C14 C17 121.9(4)
C13 C14 C17 121.0(4)
C16 C15 C14 120.9(4)
C16 C15 O1 124.1(4)
C14 C15 O1 114.9(4)
C15 C16 C11 121.8(4)
C18 C17 C14 115.9(3)
C19 C18 C23 119.1(4)
C19 C18 C17 121.6(4)
C23 C18 C17 119.2(4)
O5 C19 C18 115.8(4)
O5 C19 C20 123.9(4)
C18 C19 C20 120.3(4)
C21 C20 C19 120.7(4)
C22 C21 C20 119.3(4)
C22 C21 C26 120.5(4)
C20 C21 C26 120.1(4)
C21 C22 O6 118.0(4)
C21 C22 C23 120.0(4)
O6 C22 C23 122.0(4)
C18 C23 C22 120.6(4)
C27 C26 C21 109.4(3)
C28 C27 C32 118.5(4)
C28 C27 C26 120.5(4)
C32 C27 C26 120.6(4)
C27 C28 O7 116.5(4)
C27 C28 C29 120.4(4)
O7 C28 C29 123.0(4)
C30 C29 C28 121.3(4)
C29 C30 C31 118.3(4)
C29 C30 C35 120.7(4)
C31 C30 C35 121.0(4)
O8 C31 C32 125.1(4)
O8 C31 C30 115.0(4)
C32 C31 C30 119.9(4)
C31 C32 C27 121.4(4)
C30 C35 C36 113.2(3)
C37 C36 C41 118.6(4)
C37 C36 C35 121.6(4)
C41 C36 C35 119.8(4)
C36 C37 C38 120.6(4)
C36 C37 O9 115.2(4)
C38 C37 O9 124.2(4)
C37 C38 C39 121.4(4)
C40 C39 C38 118.3(4)
C40 C39 C44 120.3(4)
C38 C39 C44 121.4(4)
C39 C40 O10 116.5(4)
C39 C40 C41 120.8(4)
O10 C40 C41 122.7(4)
C40 C41 C36 120.3(4)
C39 C44 C45 111.5(3)
C46 C45 C50 119.6(4)
C46 C45 C44 120.8(4)
C50 C45 C44 119.4(4)
C45 C46 O11 117.6(4)
C45 C46 C47 120.1(4)
O11 C46 C47 122.3(4)
C48 C47 C46 120.7(4)
C49 C48 C47 118.9(4)
C49 C48 C53 121.7(4)
C47 C48 C53 119.0(4)
C48 C49 O12 116.3(4)
C48 C49 C50 120.4(4)
O12 C49 C50 123.3(4)
C45 C50 C49 120.4(4)
C48 C53 C11 108.8(3)
O13 C54 C55 115.9(3)
C54 C55 S3 115.4(3)
C57 C56 S3 113.0(3)
O14 C57 C56 111.8(4)
O14 C58 C59 109.4(4)
O15 C59 C58 110.9(4)
O15 C60 C61 110.8(4)
C60 C61 S4 118.4(4)
C63 C62 S4 113.5(3)
O16 C63 C62 104.3(3)
C69 C64 C65 116.0(4)
C69 C64 C106 120.9(4)
C65 C64 C106 122.8(4)
C66 C65 O16 124.7(4)
C66 C65 C64 120.4(4)
O16 C65 C64 114.9(4)
C65 C66 C67 122.6(4)
C66 C67 C68 116.7(4)
C66 C67 C70 122.3(4)
C68 C67 C70 120.9(4)
C69 C68 O13 124.5(4)
C69 C68 C67 120.4(4)
O13 C68 C67 115.1(4)
C68 C69 C64 123.5(4)
C71 C70 C67 112.9(3)
C76 C71 C72 117.2(4)
C76 C71 C70 122.1(4)
C72 C71 C70 120.7(4)
C73 C72 O17 126.0(4)
C73 C72 C71 120.3(4)
O17 C72 C71 113.7(4)
C72 C73 C74 121.5(4)
C75 C74 C73 118.0(4)
C75 C74 C79 121.9(4)
C73 C74 C79 119.9(4)
C76 C75 C74 121.0(4)
C76 C75 O18 123.7(4)
C74 C75 O18 115.3(4)
C75 C76 C71 122.0(4)
C80 C79 C74 112.8(3)
C81 C80 C85 117.4(4)
C81 C80 C79 120.5(4)
C85 C80 C79 122.1(4)
C82 C81 C80 121.1(5)
C82 C81 O19 122.9(4)
C80 C81 O19 116.0(5)
C81 C82 C83 121.9(4)
C82 C83 C84 116.8(4)
C82 C83 C88 120.3(4)
C84 C83 C88 122.8(4)
C85 C84 O20 124.4(4)
C85 C84 C83 121.2(4)
O20 C84 C83 114.4(4)
C84 C85 C80 121.5(4)
C89 C88 C83 111.7(3)
C90 C89 C94 116.7(4)
C90 C89 C88 123.7(4)
C94 C89 C88 119.4(4)
C91 C90 C89 122.6(4)
C91 C90 O21 123.5(4)
C89 C90 O21 113.9(4)
C90 C91 C92 121.2(4)
C93 C92 C91 116.4(4)
C93 C92 C97 122.3(4)
C91 C92 C97 121.3(4)
C92 C93 C94 122.3(4)
C92 C93 O22 115.2(4)
C94 C93 O22 122.6(4)
C93 C94 C89 120.8(4)
C98 C97 C92 115.9(3)
C99 C98 C103 116.5(4)
C99 C98 C97 123.2(4)
C103 C98 C97 120.3(4)
C98 C99 C100 121.9(4)
C98 C99 O23 116.6(4)
C100 C99 O23 121.5(4)
C99 C100 C101 121.0(4)
C100 C101 C102 117.4(4)
C100 C101 C106 120.1(4)
C102 C101 C106 122.4(4)
C103 C102 C101 121.1(4)
C103 C102 O24 123.0(4)
C101 C102 O24 115.9(4)
C102 C103 C98 121.7(4)
C64 C106 C101 109.5(3)

loop_
_geom_bond_atom_site_label_1
_geom_bond_atom_site_label_2
_geom_bond_distance
O1 C15 1.392(5)
O1 C1 1.430(5)
O2 C5 1.400(5)
O2 C4 1.432(5)
O3 C7 1.419(5)
O3 C6 1.430(5)
O4 C12 1.401(5)
O4 C10 1.425(5)
O5 C19 1.382(5)
O5 C24 1.436(5)
O6 C22 1.380(5)
O6 C25 1.412(5)
O7 C28 1.381(4)
O7 C33 1.419(5)
O8 C31 1.369(5)
O8 C34 1.399(5)
O9 C37 1.385(5)
O9 C42 1.400(5)
O10 C40 1.387(5)
O10 C43 1.393(5)
O11 C46 1.378(5)
O11 C51 1.433(4)
O12 C49 1.381(5)
O12 C52 1.446(5)
O13 C68 1.377(4)
O13 C54 1.439(4)
O14 C58 1.360(5)
O14 C57 1.457(5)
O15 C59 1.402(5)
O15 C60 1.429(5)
O16 C65 1.389(4)
O16 C63 1.430(4)
O17 C72 1.387(5)
O17 C77 1.432(5)
O18 C75 1.389(4)
O18 C78 1.442(5)
O19 C81 1.398(5)
O19 C86 1.415(5)
O20 C84 1.389(5)
O20 C87 1.421(5)
O21 C90 1.404(5)
O21 C95 1.414(5)
O22 C93 1.393(5)
O22 C96 1.441(5)
O23 C99 1.398(4)
O23 C104 1.424(5)
O24 C102 1.401(4)
O24 C105 1.445(5)
S1 C3 1.793(5)
S1 C2 1.819(4)
S2 C9 1.796(5)
S2 C8 1.818(5)
S3 C55 1.811(4)
S3 C56 1.826(4)
S4 C62 1.793(4)
S4 C61 1.809(5)
C1 C2 1.548(6)
C3 C4 1.490(5)
C5 C6 1.496(6)
C7 C8 1.513(7)
C9 C10 1.500(6)
C11 C12 1.379(6)
C11 C16 1.380(5)
C11 C53 1.523(5)
C12 C13 1.384(6)
C13 C14 1.390(6)
C14 C15 1.387(6)
C14 C17 1.521(5)
C15 C16 1.372(5)
C17 C18 1.510(6)
C18 C19 1.382(6)
C18 C23 1.384(6)
C19 C20 1.392(5)
C20 C21 1.391(5)
C21 C22 1.374(6)
C21 C26 1.533(5)
C22 C23 1.407(5)
C26 C27 1.525(5)
C27 C28 1.380(5)
C27 C32 1.390(5)
C28 C29 1.387(6)
C29 C30 1.384(5)
C30 C31 1.401(5)
C30 C35 1.519(5)
C31 C32 1.381(5)
C35 C36 1.523(5)
C36 C37 1.371(5)
C36 C41 1.402(5)
C37 C38 1.384(5)
C38 C39 1.388(5)
C39 C40 1.375(5)
C39 C44 1.513(5)
C40 C41 1.394(6)
C44 C45 1.533(5)
C45 C46 1.369(5)
C45 C50 1.391(5)
C46 C47 1.400(5)
C47 C48 1.389(6)
C48 C49 1.381(6)
C48 C53 1.521(5)
C49 C50 1.392(5)
C54 C55 1.511(5)
C56 C57 1.470(5)
C58 C59 1.516(6)
C60 C61 1.481(6)
C62 C63 1.507(5)
C64 C69 1.376(5)
C64 C65 1.430(5)
C64 C106 1.510(5)
C65 C66 1.366(5)
C66 C67 1.391(5)
C67 C68 1.406(5)
C67 C70 1.514(5)
C68 C69 1.370(5)
C70 C71 1.505(5)
C71 C76 1.389(5)
C71 C72 1.428(6)
C72 C73 1.369(5)
C73 C74 1.405(5)
C74 C75 1.385(5)
C74 C79 1.508(6)
C75 C76 1.375(5)
C79 C80 1.494(6)
C80 C81 1.385(6)
C80 C85 1.400(6)
C81 C82 1.370(6)
C82 C83 1.397(6)
C83 C84 1.400(6)
C83 C88 1.497(6)
C84 C85 1.368(6)
C88 C89 1.486(6)
C89 C90 1.389(5)
C89 C94 1.401(6)
C90 C91 1.371(6)
C91 C92 1.412(5)
C92 C93 1.389(5)
C92 C97 1.506(6)
C93 C94 1.391(6)
C97 C98 1.504(5)
C98 C99 1.382(5)
C98 C103 1.403(5)
C99 C100 1.385(5)
C100 C101 1.387(5)
C101 C102 1.391(5)
C101 C106 1.511(5)
C102 C103 1.374(5)
